data_7720953
loop_
_publ_author_name
'Eggenweiler, Tim H.'
'Prescimone, Alessandro'
'H&#xe4;ussinger, Daniel'
'Wenger, Oliver S.'

_publ_section_title
;
 Photoactive four-coordinate copper(I) complexes based on chelating
 diimine, diphosphine, and diisocyanide ligands with high excited-state
 energies.
;
_journal_issue 19
_journal_name_full 'Dalton transactions (Cambridge, England : 2003)'
_journal_page_first 7546
_journal_page_last 7553
_journal_paper_doi 10.1039/d6dt00545d
_journal_volume 55
_journal_year 2026
_chemical_formula_moiety 'C76 H76 Cu N4, B F4, 0.8[C4H8O]'
_chemical_formula_sum 'C79.2 H82.4 B Cu F4 N4 O0.8'
_chemical_formula_weight 1253.44
_space_group_crystal_system monoclinic
_space_group_IT_number 14
_space_group_name_Hall '-P 2ybc'
_space_group_name_H-M_alt 'P 1 21/c 1'
_atom_sites_solution_hydrogens mixed
_audit_creation_date 2022-10-06
_audit_creation_method
;
Olex2 1.5
(compiled 2022.04.07 svn.rca3783a0 for OlexSys, GUI svn.r6498)
;
_audit_update_record
;
2025-11-11 deposited with the CCDC.	2026-04-23 downloaded from the CCDC.
;
_cell_angle_alpha 90
_cell_angle_beta 101.1520(10)
_cell_angle_gamma 90
_cell_formula_units_Z 4
_cell_length_a 18.3390(3)
_cell_length_b 14.3768(2)
_cell_length_c 25.9417(5)
_cell_measurement_reflns_used 110842
_cell_measurement_temperature 150
_cell_measurement_theta_max 72.83
_cell_measurement_theta_min 2.46
_cell_volume 6710.5(2)
_computing_cell_refinement 'X-Area Recipe 1.37.0.0 (STOE, 2021)'
_computing_data_collection 'X-Area Pilatus3_SV 1.31.186.0 (STOE, 2022)'
_computing_data_reduction
;
X-Area Integrate 2.5.3.0 (STOE, 2021)
X-Area LANA 2.7.5.0 (STOE, 2022)
;
_computing_molecular_graphics 'Olex2 1.5 (Dolomanov et al., 2009)'
_computing_publication_material 'Olex2 1.5 (Dolomanov et al., 2009)'
_computing_structure_refinement 'SHELXL 2018/3 (Sheldrick, 2015)'
_computing_structure_solution 'SHELXT 2018/2 (Sheldrick, 2018)'
_diffrn_ambient_temperature 150
_diffrn_detector 'EIGER2 1M'
_diffrn_detector_area_resol_mean 13.33
_diffrn_measured_fraction_theta_full 0.998
_diffrn_measured_fraction_theta_max 0.989
_diffrn_measurement_details
;
 3560 frames, detector distance = 40 mm
;
_diffrn_measurement_device 'Eulerian 4-circle diffractometer'
_diffrn_measurement_device_type Basel-Cu-Stoe
_diffrn_measurement_method 'rotation method, \w scans'
_diffrn_radiation_collimation '1.2 0.6 mm diameter'
_diffrn_radiation_monochromator 'Graded multilayer mirror'
_diffrn_radiation_polarisn_norm 270
_diffrn_radiation_probe x-ray
_diffrn_radiation_type 'Cu K\a'
_diffrn_radiation_wavelength 1.54186
_diffrn_reflns_av_R_equivalents 0.0756
_diffrn_reflns_av_unetI/netI 0.0282
_diffrn_reflns_Laue_measured_fraction_full 0.998
_diffrn_reflns_Laue_measured_fraction_max 0.989
_diffrn_reflns_limit_h_max 22
_diffrn_reflns_limit_h_min -22
_diffrn_reflns_limit_k_max 10
_diffrn_reflns_limit_k_min -17
_diffrn_reflns_limit_l_max 29
_diffrn_reflns_limit_l_min -32
_diffrn_reflns_number 133785
_diffrn_reflns_point_group_measured_fraction_full 0.998
_diffrn_reflns_point_group_measured_fraction_max 0.989
_diffrn_reflns_theta_full 67.686
_diffrn_reflns_theta_max 73.111
_diffrn_reflns_theta_min 3.531
_diffrn_source 'Axo Cu'
_diffrn_source_current 1.00
_diffrn_source_power 0.050
_diffrn_source_voltage 50
_exptl_absorpt_coefficient_mu 0.931
_exptl_absorpt_correction_T_max 0.7074
_exptl_absorpt_correction_T_min 0.3695
_exptl_absorpt_correction_type multi-scan
_exptl_absorpt_process_details
;
STOE X-Red32, absorption correction by Gaussian integration, analogous to
P. Coppens in: F. R. Ahmed (Editor), "Crystallographic Computing", Munksgaard,
Copenhagen (1970), 255 - 270. Afterwards scaling of reflection intensities was
performed within STOE LANA. J. Koziskova, F. Hahn, J. Richter, J. Kozisek, Acta
Chimica Slovaca, vol. 9, no. 2, 2016, pp. 136 - 140.
Finally a spherical absorption correction was done within STOE LANA.
;
_exptl_crystal_colour colourless
_exptl_crystal_colour_primary colourless
_exptl_crystal_density_diffrn 1.241
_exptl_crystal_density_method 'not measured'
_exptl_crystal_description plate
_exptl_crystal_F_000 2648
_exptl_crystal_size_max 0.28
_exptl_crystal_size_mid 0.193
_exptl_crystal_size_min 0.08
_exptl_crystal_size_rad 0.190
_refine_diff_density_max 0.865
_refine_diff_density_min -0.977
_refine_diff_density_rms 0.095
_refine_ls_extinction_coef 0.00120(8)
_refine_ls_extinction_expression Fc^*^=kFc[1+0.001xFc^2^\l^3^/sin(2\q)]^-1/4^
_refine_ls_extinction_method 'SHELXL-2018/3 (Sheldrick 2018)'
_refine_ls_goodness_of_fit_ref 1.093
_refine_ls_hydrogen_treatment constr
_refine_ls_matrix_type full
_refine_ls_number_parameters 797
_refine_ls_number_reflns 13292
_refine_ls_number_restraints 137
_refine_ls_restrained_S_all 1.122
_refine_ls_R_factor_all 0.1470
_refine_ls_R_factor_gt 0.1136
_refine_ls_shift/su_max 0.000
_refine_ls_shift/su_mean 0.000
_refine_ls_structure_factor_coef Fsqd
_refine_ls_weighting_details 'w=1/[\s^2^(Fo^2^)+(0.0600P)^2^+20.0000P] where P=(Fo^2^+2Fc^2^)/3'
_refine_ls_weighting_scheme calc
_refine_ls_wR_factor_gt 0.2356
_refine_ls_wR_factor_ref 0.2582
_reflns_Friedel_coverage 0.000
_reflns_number_gt 9079
_reflns_number_total 13292
_reflns_threshold_expression 'I > 2\s(I)'
_cod_data_source_file d6dt00545d2.cif
_cod_data_source_block egh019_150k
_cod_depositor_comments 'Adding full bibliography for 7720951--7720954.cif.'
_cod_original_cell_volume 6710.54(19)
_cod_original_formula_sum 'C79.20 H82.40 B Cu F4 N4 O0.80'
_cod_database_code 7720953
_shelx_shelxl_version_number 2018/3
_shelx_space_group_comment
;
The symmetry employed for this shelxl refinement is uniquely defined
by the following loop, which should always be used as a source of
symmetry information in preference to the above space-group names.
They are only intended as comments.
;
_shelx_estimated_absorpt_t_max 0.929
_shelx_estimated_absorpt_t_min 0.781
_olex2_refinement_description
;
1. Fixed Uiso
 At 1.2 times of:
  All C(H) groups
 At 1.5 times of:
  All C(H,H,H) groups
2. Restrained distances
 B2-F2 = B2-F5 = B2-F3 = B2-F7
 1.42 with sigma of 0.02
 C65-C68 \\sim C65-C70 \\sim C65-C36 \\sim C68-C70 \\sim C68-C36 \\sim C70-C36
 with sigma of 0.04
 C64-C65 \\sim C64-C68 \\sim C64-C70 \\sim C64-C36
 with sigma of 0.02
 C64-C36 \\sim C64-C67 \\sim C64-C66 \\sim C64-C69
 with sigma of 0.02
 B1-F1 \\sim B1-F4 \\sim B1-F6 \\sim B1-F8
 with sigma of 0.02
 F1-F4 \\sim F1-F6 \\sim F1-F8 \\sim F4-F6 \\sim F6-F8
 with sigma of 0.04
 F2-F5 \\sim F2-F3 \\sim F2-F7 \\sim F5-F7 \\sim F3-F7
 with sigma of 0.04
 B2-F2 \\sim B2-F5 \\sim B2-F3 \\sim B2-F7
 with sigma of 0.02
 F2-F5 \\sim F5-F3 \\sim F3-F7 \\sim F7-F2 \\sim F5-F7 \\sim F2-F3
 with sigma of 0.04
3. Uiso/Uaniso restraints and constraints
B2 \\sim F2 \\sim F5 \\sim F3 \\sim F7: within 2A with sigma of 0.04 and sigma
for terminal atoms of 0.08 within 2A
B1 \\sim B2: within 2A with sigma of 0.04 and sigma for terminal atoms of 0.08
within 2A
Uanis(C67) = Uanis(C69) = Uanis(C66)
Uanis(C65) = Uanis(C70) = Uanis(C68)
Uanis(F8) = Uanis(F4) = Uanis(F1) = Uanis(F6)
Uanis(F2) = Uanis(F7) = Uanis(F3) = Uanis(F5)
Uanis(B1) = Uanis(B2)
4. Rigid body (RIGU) restrains
 B2, F2, F5, F3, F7
 with sigma for 1-2 distances of 0.004 and sigma for 1-3 distances of 0.004
 B1, B2
 with sigma for 1-2 distances of 0.004 and sigma for 1-3 distances of 0.004
5. Others
 Fixed Sof: C65(0.7) H65A(0.7) H65B(0.7) H65C(0.7) C68(0.7) H68A(0.7)
 H68B(0.7) H68C(0.7) C70(0.7) H70A(0.7) H70B(0.7) H70C(0.7) C67(0.3) H67A(0.3)
 H67B(0.3) H67C(0.3) C66(0.3) H66A(0.3) H66B(0.3) H66C(0.3) C69(0.3) H69A(0.3)
 H69B(0.3) H69C(0.3) F1(0.55) F4(0.55) B1(0.55) F6(0.55) F8(0.55) B2(0.45)
 F2(0.45) F5(0.45) F3(0.45) F7(0.45)
6.a Riding coordinates:
 C65(H65A,H65B,H65C), C68(H68A,H68B,H68C), C70(H70A,H70B,H70C), C67(H67A,H67B,
 H67C), C66(H66A,H66B,H66C), C69(H69A,H69B,H69C)
6.b Aromatic/amide H refined with riding coordinates:
 C35(H35), C58(H58), C56(H56), C40(H40), C22(H22), C41(H41), C37(H37),
 C42(H42), C63(H63), C51(H51), C49(H49), C73(H73), C4(H4), C18(H18), C24(H24),
 C17(H17), C12(H12), C75(H75), C14(H14), C6(H6), C11(H11), C15(H15)
6.c Idealised Me refined as rotating group:
 C28(H28A,H28B,H28C), C77(H77A,H77B,H77C), C60(H60A,H60B,H60C), C79(H79A,H79B,
 H79C), C55(H55A,H55B,H55C), C54(H54A,H54B,H54C), C10(H10A,H10B,H10C), C53(H53A,
 H53B,H53C), C27(H27A,H27B,H27C), C26(H26A,H26B,H26C), C9(H9A,H9B,H9C),
 C62(H62A,H62B,H62C), C78(H78A,H78B,H78C), C61(H61A,H61B,H61C), C8(H8A,H8B,H8C)
;
_smtbx_masks_void_probe_radius 1.2
_smtbx_masks_void_truncation_radius 1.2
_olex2_date_sample_data_collection 2022-10-05
_olex2_date_sample_submission 2022-09-26
_olex2_exptl_crystal_mounting_method 'The crystal was mounted on a mylar loop in perfluoroether oil'
_olex2_submission_original_sample_id EGH019
_olex2_submission_special_instructions 'No special instructions were received'
_stoe_detector_distance '40.0 mm'
_stoe_detector_pixelsize_x '0.075 mm'
_stoe_detector_pixelsize_y '0.075 mm'
_stoe_detector_size_x '8.0 cm'
_stoe_detector_size_y '7.7 cm'
_stoe_evaluation_integration_a 5.6
_stoe_evaluation_integration_b -1.0
_stoe_evaluation_integration_ems 0.017
_stoe_evaluation_lana_bis_l_even_max -
_stoe_evaluation_lana_bis_l_odd_max -
_stoe_evaluation_lana_bos_l_even_max 4
_stoe_evaluation_lana_bos_l_odd_max 1
_stoe_evaluation_lana_completeness 98.9
_stoe_evaluation_lana_dxs_max_order 1
_stoe_evaluation_lana_dys_max_order 1
_stoe_evaluation_lana_fs_max_order 3
_stoe_evaluation_lana_max_2theta_available 146.3
_stoe_evaluation_lana_max_2theta_desired 146.3
_stoe_evaluation_lana_mean_redundancy 10.1
_stoe_evaluation_lana_number_refls_after_or 133791
_stoe_evaluation_lana_number_refls_outliers 30662
_stoe_evaluation_lana_number_refls_total 164453
_stoe_evaluation_lana_number_refls_unique 13296
_stoe_evaluation_lana_number_refls_written 133791
_stoe_evaluation_lana_or_c1 0.035
_stoe_evaluation_lana_or_c2 0
_stoe_evaluation_lana_or_c3 0
_stoe_evaluation_lana_or_c4 0.7
_stoe_evaluation_lana_point_group 2/m
_stoe_evaluation_lana_table
;
#----------------------------------------------------------------------------
2Theta          12.6   28.4   44.2   60.0   75.8   91.6  107.4  123.2  139.0
#----------------------------------------------------------------------------
<Resolution>    5.71   2.94   2.00   1.49   1.25   1.08   0.95   0.88   0.83
N(total)         175   1784   5548  17757  34290  36423  26336  28145  13995
<Redundancy>     1.9    3.3    4.5   10.0   14.6   13.3    8.8   10.3    6.9
Complet. [%%]    85.5   99.5  100.0  100.0  100.0  100.0   99.9  100.0   93.2
<I/sigma>      216.8   85.3   41.5   14.2    8.9    5.3    2.8    1.1    0.4
R(int)         0.027  0.033  0.032  0.061  0.077  0.104  0.199  0.436  0.658
#----------------------------------------------------------------------------
;
_stoe_measurement_identifier EGH019_150K
_stoe_measurement_max_exposure_per_frame '10.0 s'
_stoe_measurement_mean_exposure_per_frame '9.7 s'
_stoe_measurement_min_exposure_per_frame '2.0 s'
_stoe_measurement_total_exposure_time '9.6 h'
_stoe_measurement_total_frame_number 3560
_stoe_measurement_total_run_number 32
_stoe_measurement_tube_power '50.0 W'

loop_
_space_group_symop_operation_xyz
'x, y, z'
'-x, y+1/2, -z+1/2'
'-x, -y, -z'
'x, -y-1/2, z-1/2'

loop_
_atom_site_label
_atom_site_type_symbol
_atom_site_fract_x
_atom_site_fract_y
_atom_site_fract_z
_atom_site_U_iso_or_equiv
_atom_site_adp_type
_atom_site_occupancy
_atom_site_site_symmetry_order
_atom_site_calc_flag
_atom_site_refinement_flags_posn
_atom_site_refinement_flags_adp
_atom_site_refinement_flags_occupancy
_atom_site_disorder_assembly
_atom_site_disorder_group
Cu1 Cu 0.74611(4) 0.08592(5) 0.75220(3) 0.0599(2) Uani 1 1 d . . . . .
N3 N 0.7769(2) 0.2956(2) 0.76996(16) 0.0570(10) Uani 1 1 d . . . . .
N2 N 0.7821(2) 0.0168(3) 0.82347(17) 0.0587(10) Uani 1 1 d . . . . .
N4 N 0.6090(2) 0.1336(3) 0.67292(17) 0.0598(10) Uani 1 1 d . . . . .
N1 N 0.8439(2) 0.0277(3) 0.73719(18) 0.0631(11) Uani 1 1 d . . . . .
C33 C 0.7917(3) 0.3908(3) 0.77201(19) 0.0558(11) Uani 1 1 d . . . . .
C34 C 0.8316(3) 0.4264(3) 0.8190(2) 0.0557(11) Uani 1 1 d . . . . .
C38 C 0.7673(3) 0.4444(3) 0.7267(2) 0.0568(11) Uani 1 1 d . . . . .
C46 C 0.4815(3) 0.1233(3) 0.6278(2) 0.0590(12) Uani 1 1 d . . . . .
C45 C 0.5482(3) 0.1738(3) 0.63886(19) 0.0578(11) Uani 1 1 d . . . . .
C21 C 0.6151(3) -0.0232(3) 0.8340(2) 0.0644(13) Uani 1 1 d . . . . .
C30 C 0.8885(3) -0.0009(3) 0.7834(2) 0.0659(13) Uani 1 1 d . . . . .
C35 C 0.8482(3) 0.5215(3) 0.8203(2) 0.0603(12) Uani 1 1 d . . . . .
H35 H 0.875716 0.547583 0.851757 0.072 Uiso 1 1 calc R U . . .
C71 C 0.8543(3) 0.3681(3) 0.8670(2) 0.0573(11) Uani 1 1 d . . . . .
C39 C 0.7259(3) 0.4076(3) 0.6763(2) 0.0581(11) Uani 1 1 d . . . . .
C31 C 0.7697(3) 0.2151(4) 0.7689(2) 0.0642(13) Uani 1 1 d . . . . .
C44 C 0.5554(3) 0.2610(3) 0.6164(2) 0.0583(11) Uani 1 1 d . . . . .
C47 C 0.4720(3) 0.0300(3) 0.6523(2) 0.0584(12) Uani 1 1 d . . . . .
C29 C 0.8555(3) -0.0048(3) 0.8289(2) 0.0616(12) Uani 1 1 d . . . . .
C19 C 0.7510(3) 0.0133(3) 0.8658(2) 0.0633(13) Uani 1 1 d . . . . .
C20 C 0.6706(3) 0.0353(3) 0.8614(2) 0.0624(12) Uani 1 1 d . . . . .
C48 C 0.4288(3) 0.0240(3) 0.6907(2) 0.0606(12) Uani 1 1 d . . . . .
C58 C 0.4923(3) 0.2957(3) 0.5832(2) 0.0630(12) Uani 1 1 d . . . . .
H58 H 0.495592 0.355604 0.568384 0.076 Uiso 1 1 calc R U . . .
C56 C 0.4220(3) 0.1612(3) 0.5939(2) 0.0650(13) Uani 1 1 d . . . . .
H56 H 0.376976 0.126828 0.586040 0.078 Uiso 1 1 calc R U . . .
C43 C 0.6241(3) 0.3191(3) 0.6232(2) 0.0610(12) Uani 1 1 d . . . . .
C57 C 0.4251(3) 0.2492(3) 0.5704(2) 0.0629(13) Uani 1 1 d . . . . .
C40 C 0.7441(3) 0.4416(4) 0.6297(2) 0.0654(13) Uani 1 1 d . . . . .
H40 H 0.784914 0.483023 0.631378 0.078 Uiso 1 1 calc R U . . .
C32 C 0.6576(3) 0.0983(3) 0.7027(2) 0.0629(13) Uani 1 1 d . . . . .
C22 C 0.5409(3) -0.0068(4) 0.8370(2) 0.0686(14) Uani 1 1 d . . . . .
H22 H 0.503421 -0.045975 0.817932 0.082 Uiso 1 1 calc R U . . .
C72 C 0.8218(3) 0.3864(4) 0.9111(2) 0.0629(12) Uani 1 1 d . . . . .
C50 C 0.4494(3) -0.1437(3) 0.6958(2) 0.0638(13) Uani 1 1 d . . . . .
C41 C 0.7035(3) 0.4158(4) 0.5815(2) 0.0697(14) Uani 1 1 d . . . . .
H41 H 0.716843 0.439044 0.550338 0.084 Uiso 1 1 calc R U . . .
C37 C 0.7855(3) 0.5387(3) 0.7310(2) 0.0619(12) Uani 1 1 d . . . . .
H37 H 0.769824 0.577395 0.701204 0.074 Uiso 1 1 calc R U . . .
C42 C 0.6436(3) 0.3565(4) 0.5779(2) 0.0664(13) Uani 1 1 d . . . . .
H42 H 0.615306 0.340882 0.544360 0.080 Uiso 1 1 calc R U . . .
C63 C 0.6663(3) 0.3442(3) 0.6720(2) 0.0594(12) Uani 1 1 d . . . . .
H63 H 0.654506 0.318050 0.702991 0.071 Uiso 1 1 calc R U . . .
C28 C 0.6321(3) -0.1045(4) 0.8010(2) 0.0735(15) Uani 1 1 d . . . . .
H28A H 0.640908 -0.081557 0.767195 0.110 Uiso 1 1 calc R U . . .
H28B H 0.589939 -0.147568 0.795119 0.110 Uiso 1 1 calc R U . . .
H28C H 0.676601 -0.136902 0.819530 0.110 Uiso 1 1 calc R U . . .
C23 C 0.5205(3) 0.0653(4) 0.8671(2) 0.0712(14) Uani 1 1 d . . . . .
C36 C 0.8256(3) 0.5792(3) 0.7770(2) 0.0608(12) Uani 1 1 d D . . . .
C13 C 0.9632(3) -0.0233(4) 0.7865(3) 0.0722(15) Uani 1 1 d . . . . .
C1 C 0.8714(3) 0.0305(4) 0.6936(2) 0.0693(14) Uani 1 1 d . . . . .
C25 C 0.6503(4) 0.1103(4) 0.8899(2) 0.0721(15) Uani 1 1 d . . . . .
C51 C 0.4908(3) -0.1348(3) 0.6570(2) 0.0713(15) Uani 1 1 d . . . . .
H51 H 0.512535 -0.189014 0.645433 0.086 Uiso 1 1 calc R U . . .
C76 C 0.9077(3) 0.2977(4) 0.8700(2) 0.0639(13) Uani 1 1 d . . . . .
C49 C 0.4184(3) -0.0641(4) 0.7122(2) 0.0659(13) Uani 1 1 d . . . . .
H49 H 0.389255 -0.068760 0.738621 0.079 Uiso 1 1 calc R U . . .
C77 C 0.9473(3) 0.2754(4) 0.8258(2) 0.0762(15) Uani 1 1 d . . . . .
H77A H 0.926568 0.313361 0.795071 0.114 Uiso 1 1 calc R U . . .
H77B H 0.940618 0.209376 0.816731 0.114 Uiso 1 1 calc R U . . .
H77C H 1.000379 0.288966 0.836818 0.114 Uiso 1 1 calc R U . . .
C52 C 0.5024(3) -0.0493(3) 0.6340(2) 0.0680(14) Uani 1 1 d . . . . .
C73 C 0.8437(3) 0.3344(4) 0.9564(2) 0.0719(14) Uani 1 1 d . . . . .
H73 H 0.822576 0.347868 0.986258 0.086 Uiso 1 1 calc R U . . .
C4 C 0.7632(4) 0.1712(4) 0.5825(3) 0.0762(16) Uani 1 1 d . . . . .
H4 H 0.759780 0.233797 0.570526 0.091 Uiso 1 1 calc R U . . .
C2 C 0.8193(3) 0.0573(4) 0.6446(2) 0.0704(14) Uani 1 1 d . . . . .
C18 C 0.7928(4) -0.0120(4) 0.9153(2) 0.0773(16) Uani 1 1 d . . . . .
H18 H 0.769220 -0.014177 0.944776 0.093 Uiso 1 1 calc R U . . .
C3 C 0.8169(3) 0.1484(4) 0.6261(3) 0.0735(15) Uani 1 1 d . . . . .
C24 C 0.5762(4) 0.1235(4) 0.8928(2) 0.0744(15) Uani 1 1 d . . . . .
H24 H 0.563242 0.173820 0.912945 0.089 Uiso 1 1 calc R U . . .
C60 C 0.3668(4) 0.3890(4) 0.5197(2) 0.0798(17) Uani 1 1 d . . . . .
H60A H 0.320900 0.411224 0.497264 0.120 Uiso 1 1 calc R U . . .
H60B H 0.408253 0.396083 0.501179 0.120 Uiso 1 1 calc R U . . .
H60C H 0.376790 0.425354 0.552251 0.120 Uiso 1 1 calc R U . . .
C64 C 0.8439(3) 0.6822(3) 0.7787(2) 0.0716(15) Uani 1 1 d D . . . .
C74 C 0.8953(4) 0.2637(4) 0.9595(2) 0.0773(16) Uani 1 1 d . . . . .
C59 C 0.3582(3) 0.2871(4) 0.5327(2) 0.0710(14) Uani 1 1 d . . . . .
C79 C 0.7617(3) 0.4590(4) 0.9091(2) 0.0780(16) Uani 1 1 d . . . . .
H79A H 0.721166 0.446112 0.879353 0.117 Uiso 1 1 calc R U . . .
H79B H 0.782453 0.520712 0.904747 0.117 Uiso 1 1 calc R U . . .
H79C H 0.742632 0.457323 0.941831 0.117 Uiso 1 1 calc R U . . .
C17 C 0.8659(4) -0.0332(4) 0.9216(3) 0.0783(16) Uani 1 1 d . . . . .
H17 H 0.893839 -0.048886 0.955213 0.094 Uiso 1 1 calc R U . . .
C16 C 0.8997(3) -0.0315(4) 0.8774(3) 0.0743(16) Uani 1 1 d . . . . .
C12 C 0.9921(4) -0.0190(4) 0.7408(3) 0.0860(19) Uani 1 1 d . . . . .
H12 H 1.042813 -0.033817 0.741535 0.103 Uiso 1 1 calc R U . . .
C75 C 0.9265(3) 0.2468(4) 0.9162(2) 0.0763(15) Uani 1 1 d . . . . .
H75 H 0.962257 0.198461 0.917956 0.092 Uiso 1 1 calc R U . . .
C5 C 0.7142(4) 0.1057(5) 0.5555(2) 0.0772(16) Uani 1 1 d . . . . .
C14 C 1.0067(3) -0.0501(4) 0.8369(3) 0.0839(19) Uani 1 1 d . . . . .
H14 H 1.057516 -0.066022 0.839525 0.101 Uiso 1 1 calc R U . . .
C55 C 0.3931(4) 0.1065(4) 0.7108(3) 0.0835(18) Uani 1 1 d . . . . .
H55A H 0.429934 0.156179 0.719920 0.125 Uiso 1 1 calc R U . . .
H55B H 0.373793 0.088703 0.742093 0.125 Uiso 1 1 calc R U . . .
H55C H 0.352114 0.128740 0.683566 0.125 Uiso 1 1 calc R U . . .
C6 C 0.7213(4) 0.0163(5) 0.5732(3) 0.0869(18) Uani 1 1 d . . . . .
H6 H 0.689720 -0.029875 0.554434 0.104 Uiso 1 1 calc R U . . .
C11 C 0.9467(4) 0.0068(4) 0.6946(3) 0.0841(18) Uani 1 1 d . . . . .
H11 H 0.965788 0.008812 0.663064 0.101 Uiso 1 1 calc R U . . .
C15 C 0.9764(4) -0.0528(4) 0.8803(3) 0.0828(18) Uani 1 1 d . . . . .
H15 H 1.006428 -0.069079 0.913136 0.099 Uiso 1 1 calc R U . . .
C54 C 0.4383(4) -0.2361(4) 0.7200(3) 0.0796(17) Uani 1 1 d . . . . .
H54A H 0.385905 -0.254088 0.710478 0.119 Uiso 1 1 calc R U . . .
H54B H 0.452741 -0.231475 0.758342 0.119 Uiso 1 1 calc R U . . .
H54C H 0.469103 -0.283102 0.707117 0.119 Uiso 1 1 calc R U . . .
C10 C 0.8691(4) 0.2224(4) 0.6538(3) 0.0850(18) Uani 1 1 d . . . . .
H10A H 0.852500 0.283716 0.639736 0.128 Uiso 1 1 calc R U . . .
H10B H 0.919506 0.210531 0.648029 0.128 Uiso 1 1 calc R U . . .
H10C H 0.868966 0.220758 0.691564 0.128 Uiso 1 1 calc R U . . .
C53 C 0.5456(5) -0.0463(4) 0.5910(3) 0.098(2) Uani 1 1 d . . . . .
H53A H 0.592611 -0.013576 0.603273 0.147 Uiso 1 1 calc R U . . .
H53B H 0.516783 -0.013490 0.560662 0.147 Uiso 1 1 calc R U . . .
H53C H 0.555803 -0.109894 0.580789 0.147 Uiso 1 1 calc R U . . .
C27 C 0.4405(4) 0.0800(5) 0.8704(3) 0.0902(19) Uani 1 1 d . . . . .
H27A H 0.418699 0.127306 0.844777 0.135 Uiso 1 1 calc R U . . .
H27B H 0.437312 0.100960 0.905852 0.135 Uiso 1 1 calc R U . . .
H27C H 0.413214 0.021461 0.862743 0.135 Uiso 1 1 calc R U . . .
C7 C 0.7723(4) -0.0103(4) 0.6171(3) 0.0861(18) Uani 1 1 d . . . . .
C26 C 0.7085(4) 0.1792(4) 0.9163(3) 0.0890(19) Uani 1 1 d . . . . .
H26A H 0.749200 0.182101 0.896840 0.133 Uiso 1 1 calc R U . . .
H26B H 0.728001 0.158963 0.952465 0.133 Uiso 1 1 calc R U . . .
H26C H 0.685905 0.240834 0.916801 0.133 Uiso 1 1 calc R U . . .
C9 C 0.6527(4) 0.1326(5) 0.5108(3) 0.096(2) Uani 1 1 d . . . . .
H9A H 0.638830 0.078784 0.487882 0.144 Uiso 1 1 calc R U . . .
H9B H 0.669737 0.183130 0.490708 0.144 Uiso 1 1 calc R U . . .
H9C H 0.609520 0.153543 0.524811 0.144 Uiso 1 1 calc R U . . .
C62 C 0.2889(4) 0.2774(5) 0.5571(4) 0.109(3) Uani 1 1 d . . . . .
H62A H 0.296579 0.310992 0.590561 0.163 Uiso 1 1 calc R U . . .
H62B H 0.279905 0.211518 0.563127 0.163 Uiso 1 1 calc R U . . .
H62C H 0.245963 0.303629 0.533079 0.163 Uiso 1 1 calc R U . . .
C78 C 0.9174(5) 0.2074(6) 1.0092(3) 0.112(3) Uani 1 1 d . . . . .
H78A H 0.921917 0.248652 1.039790 0.168 Uiso 1 1 calc R U . . .
H78B H 0.965248 0.176970 1.009325 0.168 Uiso 1 1 calc R U . . .
H78C H 0.879439 0.160172 1.010892 0.168 Uiso 1 1 calc R U . . .
C61 C 0.3488(5) 0.2328(5) 0.4816(3) 0.129(4) Uani 1 1 d . . . . .
H61A H 0.307816 0.259546 0.455975 0.194 Uiso 1 1 calc R U . . .
H61B H 0.337669 0.167656 0.488047 0.194 Uiso 1 1 calc R U . . .
H61C H 0.394788 0.236239 0.467724 0.194 Uiso 1 1 calc R U . . .
C65 C 0.8986(6) 0.7019(6) 0.7411(4) 0.0912(17) Uani 0.7 1 d D . P A 1
H65A H 0.874701 0.688957 0.705513 0.137 Uiso 0.7 1 d R U P A 1
H65B H 0.913512 0.766027 0.744033 0.137 Uiso 0.7 1 d R U P A 1
H65C H 0.941501 0.662907 0.750663 0.137 Uiso 0.7 1 d R U P A 1
C8 C 0.7751(6) -0.1087(5) 0.6359(3) 0.133(4) Uani 1 1 d . . . . .
H8A H 0.751313 -0.113024 0.666548 0.199 Uiso 1 1 calc R U . . .
H8B H 0.827008 -0.128742 0.645699 0.199 Uiso 1 1 calc R U . . .
H8C H 0.748796 -0.148789 0.607811 0.199 Uiso 1 1 calc R U . . .
C68 C 0.7752(5) 0.7407(6) 0.7621(5) 0.0912(17) Uani 0.7 1 d D . P A 1
H68A H 0.789692 0.804886 0.765066 0.137 Uiso 0.7 1 d R U P A 1
H68B H 0.750883 0.727796 0.726546 0.137 Uiso 0.7 1 d R U P A 1
H68C H 0.741632 0.727946 0.785386 0.137 Uiso 0.7 1 d R U P A 1
C70 C 0.8869(6) 0.7127(6) 0.8335(4) 0.0912(17) Uani 0.7 1 d D . P A 1
H70A H 0.931701 0.676853 0.842716 0.137 Uiso 0.7 1 d R U P A 1
H70B H 0.899181 0.777463 0.832466 0.137 Uiso 0.7 1 d R U P A 1
H70C H 0.856361 0.702813 0.859156 0.137 Uiso 0.7 1 d R U P A 1
C67 C 0.8170(16) 0.7223(13) 0.8273(8) 0.106(5) Uani 0.3 1 d D . P A 2
H67A H 0.858761 0.723171 0.856051 0.159 Uiso 0.3 1 d R U P A 2
H67B H 0.798481 0.784411 0.820361 0.159 Uiso 0.3 1 d R U P A 2
H67C H 0.778591 0.683651 0.836151 0.159 Uiso 0.3 1 d R U P A 2
C66 C 0.7908(14) 0.7332(14) 0.7336(9) 0.106(5) Uani 0.3 1 d D . P A 2
H66A H 0.808390 0.795000 0.729126 0.159 Uiso 0.3 1 d R U P A 2
H66B H 0.788390 0.698681 0.701706 0.159 Uiso 0.3 1 d R U P A 2
H66C H 0.742160 0.736431 0.742146 0.159 Uiso 0.3 1 d R U P A 2
C69 C 0.9263(8) 0.6995(14) 0.7856(13) 0.106(5) Uani 0.3 1 d D . P A 2
H69A H 0.955930 0.653377 0.772479 0.159 Uiso 0.3 1 d R U P A 2
H69B H 0.937250 0.759737 0.773049 0.159 Uiso 0.3 1 d R U P A 2
H69C H 0.937360 0.699047 0.823289 0.159 Uiso 0.3 1 d R U P A 2
F1 F 1.1234(8) 0.1001(12) 0.8813(6) 0.157(2) Uani 0.55 1 d D . P B 1
F4 F 1.0909(6) 0.1290(8) 0.9583(5) 0.157(2) Uani 0.55 1 d D . P B 1
B1 B 1.1419(6) 0.0848(10) 0.9323(6) 0.110(3) Uani 0.55 1 d D U P B 1
F6 F 1.1434(6) -0.0027(8) 0.9428(5) 0.157(2) Uani 0.55 1 d D . P B 1
F8 F 1.2046(5) 0.1357(8) 0.9333(5) 0.157(2) Uani 0.55 1 d D . P B 1
B2 B 1.1263(6) 0.1088(10) 0.9341(5) 0.110(3) Uani 0.45 1 d D U P C 2
F2 F 1.1401(6) 0.2027(8) 0.9512(4) 0.130(2) Uani 0.45 1 d D U P C 2
F5 F 1.1040(8) 0.1130(13) 0.8811(5) 0.130(2) Uani 0.45 1 d D U P C 2
F3 F 1.1839(6) 0.0629(9) 0.9607(4) 0.130(2) Uani 0.45 1 d D U P C 2
F7 F 1.0613(6) 0.0862(9) 0.9530(4) 0.130(2) Uani 0.45 1 d D U P C 2

loop_
_atom_site_aniso_label
_atom_site_aniso_U_11
_atom_site_aniso_U_22
_atom_site_aniso_U_33
_atom_site_aniso_U_23
_atom_site_aniso_U_13
_atom_site_aniso_U_12
Cu1 0.0741(5) 0.0376(4) 0.0682(5) 0.0015(3) 0.0139(4) 0.0033(3)
N3 0.080(3) 0.0235(16) 0.070(2) 0.0003(16) 0.020(2) -0.0033(16)
N2 0.067(3) 0.0359(19) 0.071(3) 0.0000(17) 0.009(2) -0.0032(17)
N4 0.074(3) 0.043(2) 0.065(2) 0.0002(18) 0.019(2) 0.0039(19)
N1 0.074(3) 0.042(2) 0.076(3) -0.0060(19) 0.019(2) -0.0022(19)
C33 0.069(3) 0.037(2) 0.064(3) 0.005(2) 0.019(2) 0.000(2)
C34 0.066(3) 0.037(2) 0.065(3) 0.001(2) 0.018(2) -0.002(2)
C38 0.068(3) 0.038(2) 0.065(3) 0.002(2) 0.017(2) -0.002(2)
C46 0.068(3) 0.045(2) 0.065(3) 0.004(2) 0.014(2) 0.004(2)
C45 0.068(3) 0.044(2) 0.060(3) 0.001(2) 0.009(2) 0.005(2)
C21 0.079(4) 0.046(3) 0.068(3) 0.002(2) 0.013(3) -0.004(2)
C30 0.069(3) 0.037(2) 0.087(4) -0.002(2) 0.004(3) -0.001(2)
C35 0.068(3) 0.042(2) 0.074(3) 0.001(2) 0.022(3) -0.006(2)
C71 0.063(3) 0.046(2) 0.064(3) 0.004(2) 0.015(2) 0.000(2)
C39 0.067(3) 0.041(2) 0.068(3) 0.004(2) 0.017(2) -0.002(2)
C31 0.071(3) 0.064(3) 0.061(3) 0.004(2) 0.021(2) 0.010(3)
C44 0.069(3) 0.043(2) 0.063(3) 0.003(2) 0.014(2) 0.001(2)
C47 0.071(3) 0.041(2) 0.064(3) 0.001(2) 0.013(2) 0.000(2)
C29 0.068(3) 0.041(2) 0.074(3) -0.001(2) 0.010(3) -0.003(2)
C19 0.077(3) 0.045(2) 0.065(3) 0.005(2) 0.008(3) -0.007(2)
C20 0.076(3) 0.049(3) 0.063(3) 0.004(2) 0.015(3) -0.004(2)
C48 0.069(3) 0.044(2) 0.072(3) 0.001(2) 0.020(3) 0.001(2)
C58 0.077(3) 0.048(3) 0.064(3) -0.001(2) 0.011(3) 0.003(2)
C56 0.074(3) 0.050(3) 0.070(3) -0.001(2) 0.009(3) 0.002(2)
C43 0.075(3) 0.045(2) 0.064(3) 0.006(2) 0.015(2) -0.001(2)
C57 0.076(3) 0.047(3) 0.063(3) 0.000(2) 0.007(3) 0.006(2)
C40 0.081(4) 0.050(3) 0.069(3) 0.007(2) 0.023(3) -0.003(2)
C32 0.079(3) 0.039(2) 0.078(3) -0.004(2) 0.032(3) -0.001(2)
C22 0.078(4) 0.054(3) 0.075(3) 0.004(3) 0.019(3) -0.003(3)
C72 0.072(3) 0.054(3) 0.064(3) 0.005(2) 0.019(3) -0.003(2)
C50 0.081(4) 0.042(2) 0.072(3) -0.003(2) 0.025(3) -0.003(2)
C41 0.086(4) 0.055(3) 0.069(3) 0.011(2) 0.017(3) -0.004(3)
C37 0.074(3) 0.037(2) 0.077(3) 0.006(2) 0.021(3) -0.003(2)
C42 0.084(4) 0.054(3) 0.062(3) 0.004(2) 0.017(3) -0.001(3)
C63 0.073(3) 0.043(2) 0.063(3) -0.001(2) 0.018(2) -0.002(2)
C28 0.084(4) 0.052(3) 0.081(4) -0.008(3) 0.008(3) -0.002(3)
C23 0.085(4) 0.055(3) 0.077(4) 0.005(3) 0.025(3) -0.005(3)
C36 0.074(3) 0.037(2) 0.076(3) 0.003(2) 0.025(3) -0.003(2)
C13 0.064(3) 0.048(3) 0.106(5) -0.004(3) 0.019(3) 0.001(2)
C1 0.077(4) 0.048(3) 0.086(4) -0.005(3) 0.023(3) -0.004(2)
C25 0.093(4) 0.050(3) 0.075(3) -0.002(3) 0.021(3) -0.009(3)
C51 0.093(4) 0.042(3) 0.085(4) -0.004(2) 0.035(3) -0.001(3)
C76 0.067(3) 0.052(3) 0.073(3) 0.002(2) 0.017(3) 0.000(2)
C49 0.077(3) 0.052(3) 0.075(3) 0.000(2) 0.029(3) -0.001(2)
C77 0.083(4) 0.063(3) 0.086(4) 0.007(3) 0.025(3) 0.013(3)
C52 0.094(4) 0.044(2) 0.074(3) -0.004(2) 0.035(3) -0.002(2)
C73 0.086(4) 0.066(3) 0.066(3) 0.005(3) 0.021(3) -0.006(3)
C4 0.087(4) 0.063(3) 0.087(4) -0.003(3) 0.036(3) 0.000(3)
C2 0.086(4) 0.058(3) 0.073(3) -0.008(3) 0.028(3) -0.008(3)
C18 0.088(4) 0.065(3) 0.073(4) 0.013(3) 0.002(3) -0.008(3)
C3 0.077(4) 0.066(3) 0.084(4) -0.004(3) 0.032(3) -0.002(3)
C24 0.096(4) 0.055(3) 0.077(4) -0.001(3) 0.028(3) -0.005(3)
C60 0.100(5) 0.057(3) 0.077(4) 0.004(3) 0.005(3) 0.012(3)
C64 0.094(4) 0.039(2) 0.085(4) -0.003(2) 0.025(3) -0.008(3)
C74 0.088(4) 0.073(4) 0.071(4) 0.014(3) 0.016(3) 0.003(3)
C59 0.078(4) 0.053(3) 0.076(3) -0.004(3) -0.001(3) 0.008(3)
C79 0.089(4) 0.069(4) 0.083(4) 0.001(3) 0.036(3) 0.010(3)
C17 0.088(4) 0.066(3) 0.075(4) 0.013(3) 0.000(3) -0.007(3)
C16 0.070(3) 0.048(3) 0.095(4) 0.011(3) -0.011(3) -0.001(2)
C12 0.075(4) 0.059(3) 0.125(6) -0.009(4) 0.022(4) 0.004(3)
C75 0.081(4) 0.060(3) 0.085(4) 0.012(3) 0.012(3) 0.009(3)
C5 0.082(4) 0.084(4) 0.071(4) -0.004(3) 0.029(3) 0.001(3)
C14 0.064(3) 0.051(3) 0.128(6) 0.004(3) -0.005(4) 0.004(3)
C55 0.105(5) 0.053(3) 0.104(5) -0.002(3) 0.048(4) 0.006(3)
C6 0.112(5) 0.067(4) 0.083(4) -0.012(3) 0.022(4) -0.014(4)
C11 0.088(4) 0.069(4) 0.105(5) -0.013(3) 0.040(4) -0.002(3)
C15 0.078(4) 0.062(3) 0.101(5) 0.015(3) -0.003(4) -0.003(3)
C54 0.106(5) 0.045(3) 0.095(4) 0.007(3) 0.037(4) 0.001(3)
C10 0.085(4) 0.062(3) 0.111(5) -0.003(3) 0.025(4) -0.008(3)
C53 0.152(7) 0.056(3) 0.105(5) -0.004(3) 0.073(5) -0.002(4)
C27 0.092(5) 0.079(4) 0.108(5) 0.002(4) 0.042(4) -0.001(3)
C7 0.116(5) 0.063(4) 0.079(4) -0.003(3) 0.018(4) -0.013(3)
C26 0.111(5) 0.062(4) 0.095(4) -0.018(3) 0.025(4) -0.017(3)
C9 0.103(5) 0.095(5) 0.096(5) -0.009(4) 0.035(4) -0.004(4)
C62 0.083(5) 0.075(4) 0.158(7) 0.029(5) -0.002(5) 0.005(4)
C78 0.138(7) 0.104(6) 0.091(5) 0.041(4) 0.016(5) 0.014(5)
C61 0.171(8) 0.085(5) 0.102(5) -0.038(4) -0.047(5) 0.041(5)
C65 0.108(4) 0.049(3) 0.122(5) -0.005(3) 0.036(4) -0.014(3)
C8 0.203(10) 0.063(4) 0.113(6) 0.012(4) -0.014(6) -0.039(5)
C68 0.108(4) 0.049(3) 0.122(5) -0.005(3) 0.036(4) -0.014(3)
C70 0.108(4) 0.049(3) 0.122(5) -0.005(3) 0.036(4) -0.014(3)
C67 0.125(12) 0.038(6) 0.154(15) -0.004(7) 0.029(11) -0.005(6)
C66 0.125(12) 0.038(6) 0.154(15) -0.004(7) 0.029(11) -0.005(6)
C69 0.125(12) 0.038(6) 0.154(15) -0.004(7) 0.029(11) -0.005(6)
F1 0.125(4) 0.153(5) 0.195(6) 0.001(4) 0.036(4) 0.030(4)
F4 0.125(4) 0.153(5) 0.195(6) 0.001(4) 0.036(4) 0.030(4)
B1 0.031(5) 0.220(9) 0.079(4) -0.089(6) 0.011(4) 0.017(6)
F6 0.125(4) 0.153(5) 0.195(6) 0.001(4) 0.036(4) 0.030(4)
F8 0.125(4) 0.153(5) 0.195(6) 0.001(4) 0.036(4) 0.030(4)
B2 0.031(5) 0.220(9) 0.079(4) -0.089(6) 0.011(4) 0.017(6)
F2 0.121(5) 0.169(5) 0.100(3) -0.009(4) 0.018(3) -0.013(4)
F5 0.121(5) 0.169(5) 0.100(3) -0.009(4) 0.018(3) -0.013(4)
F3 0.121(5) 0.169(5) 0.100(3) -0.009(4) 0.018(3) -0.013(4)
F7 0.121(5) 0.169(5) 0.100(3) -0.009(4) 0.018(3) -0.013(4)

loop_
_atom_type_symbol
_atom_type_description
_atom_type_scat_dispersion_real
_atom_type_scat_dispersion_imag
_atom_type_scat_source
B B 0.0090 0.0039 'International Tables Vol C Tables 4.2.6.8 and 6.1.1.4'
C C 0.0181 0.0091 'International Tables Vol C Tables 4.2.6.8 and 6.1.1.4'
Cu Cu -1.9646 0.5888 'International Tables Vol C Tables 4.2.6.8 and 6.1.1.4'
F F 0.0727 0.0534 'International Tables Vol C Tables 4.2.6.8 and 6.1.1.4'
H H 0.0000 0.0000 'International Tables Vol C Tables 4.2.6.8 and 6.1.1.4'
N N 0.0311 0.0180 'International Tables Vol C Tables 4.2.6.8 and 6.1.1.4'
O O 0.0492 0.0322 'International Tables Vol C Tables 4.2.6.8 and 6.1.1.4'

loop_
_exptl_crystal_face_index_h
_exptl_crystal_face_index_k
_exptl_crystal_face_index_l
_exptl_crystal_face_perp_dist
0 1 30 0.2064
-4 -7 -30 0.2486
2 -4 15 0.2803
-7 -1 -30 0.2352
1 4 15 0.2906
0 0 -1 0.2049
1 0 5 0.1968
-4 9 -30 0.2821

loop_
_geom_angle_atom_site_label_1
_geom_angle_atom_site_label_2
_geom_angle_atom_site_label_3
_geom_angle
_geom_angle_site_symmetry_1
_geom_angle_site_symmetry_3
_geom_angle_publ_flag
N1 Cu1 N2 80.68(18) . . ?
C31 Cu1 N2 103.85(19) . . ?
C31 Cu1 N1 105.30(19) . . ?
C32 Cu1 N2 137.3(2) . . ?
C32 Cu1 N1 124.9(2) . . ?
C32 Cu1 C31 100.9(2) . . ?
C31 N3 C33 175.4(5) . . ?
C29 N2 Cu1 109.7(3) . . ?
C19 N2 Cu1 129.3(4) . . ?
C19 N2 C29 118.6(5) . . ?
C32 N4 C45 176.9(5) . . ?
C30 N1 Cu1 110.3(4) . . ?
C1 N1 Cu1 129.2(4) . . ?
C1 N1 C30 119.4(5) . . ?
N3 C33 C38 118.6(4) . . ?
C34 C33 N3 117.3(4) . . ?
C34 C33 C38 124.1(4) . . ?
C33 C34 C35 117.0(5) . . ?
C33 C34 C71 122.7(4) . . ?
C35 C34 C71 120.3(5) . . ?
C33 C38 C39 124.8(4) . . ?
C37 C38 C33 115.7(5) . . ?
C37 C38 C39 119.5(4) . . ?
C45 C46 C47 122.7(4) . . ?
C56 C46 C45 118.6(5) . . ?
C56 C46 C47 118.7(5) . . ?
C46 C45 N4 118.0(4) . . ?
C44 C45 N4 120.2(5) . . ?
C44 C45 C46 121.8(5) . . ?
C20 C21 C28 122.6(5) . . ?
C22 C21 C20 119.3(5) . . ?
C22 C21 C28 118.0(5) . . ?
N1 C30 C29 117.1(5) . . ?
N1 C30 C13 122.2(6) . . ?
C13 C30 C29 120.7(5) . . ?
C34 C35 H35 118.9 . . ?
C36 C35 C34 122.2(5) . . ?
C36 C35 H35 118.9 . . ?
C72 C71 C34 118.5(4) . . ?
C76 C71 C34 122.1(5) . . ?
C76 C71 C72 119.4(5) . . ?
C40 C39 C38 118.1(4) . . ?
C40 C39 C63 117.9(5) . . ?
C63 C39 C38 123.9(4) . . ?
N3 C31 Cu1 167.9(5) . . ?
C45 C44 C43 126.6(5) . . ?
C58 C44 C45 116.3(5) . . ?
C58 C44 C43 117.0(4) . . ?
C48 C47 C46 119.1(4) . . ?
C48 C47 C52 121.0(4) . . ?
C52 C47 C46 119.8(5) . . ?
N2 C29 C30 118.3(5) . . ?
N2 C29 C16 122.7(5) . . ?
C16 C29 C30 119.0(5) . . ?
N2 C19 C20 120.3(5) . . ?
N2 C19 C18 121.0(5) . . ?
C18 C19 C20 118.7(5) . . ?
C21 C20 C19 121.5(5) . . ?
C25 C20 C21 119.3(5) . . ?
C25 C20 C19 118.9(5) . . ?
C47 C48 C49 118.5(4) . . ?
C47 C48 C55 123.3(5) . . ?
C49 C48 C55 118.2(5) . . ?
C44 C58 H58 117.6 . . ?
C57 C58 C44 124.7(5) . . ?
C57 C58 H58 117.6 . . ?
C46 C56 H56 118.7 . . ?
C46 C56 C57 122.6(5) . . ?
C57 C56 H56 118.7 . . ?
C42 C43 C44 117.5(5) . . ?
C63 C43 C44 124.0(5) . . ?
C63 C43 C42 118.3(5) . . ?
C58 C57 C56 115.9(5) . . ?
C58 C57 C59 123.6(5) . . ?
C56 C57 C59 120.4(5) . . ?
C39 C40 H40 119.7 . . ?
C41 C40 C39 120.7(5) . . ?
C41 C40 H40 119.7 . . ?
N4 C32 Cu1 159.6(4) . . ?
C21 C22 H22 119.1 . . ?
C23 C22 C21 121.8(5) . . ?
C23 C22 H22 119.1 . . ?
C71 C72 C79 121.3(5) . . ?
C73 C72 C71 119.2(5) . . ?
C73 C72 C79 119.4(5) . . ?
C51 C50 C49 117.8(5) . . ?
C51 C50 C54 121.8(5) . . ?
C49 C50 C54 120.5(5) . . ?
C40 C41 H41 119.6 . . ?
C40 C41 C42 120.9(5) . . ?
C42 C41 H41 119.6 . . ?
C38 C37 H37 118.3 . . ?
C38 C37 C36 123.3(5) . . ?
C36 C37 H37 118.3 . . ?
C43 C42 H42 119.7 . . ?
C41 C42 C43 120.7(5) . . ?
C41 C42 H42 119.7 . . ?
C39 C63 H63 119.2 . . ?
C43 C63 C39 121.6(5) . . ?
C43 C63 H63 119.2 . . ?
C21 C28 H28A 109.5 . . ?
C21 C28 H28B 109.5 . . ?
C21 C28 H28C 109.5 . . ?
H28A C28 H28B 109.5 . . ?
H28A C28 H28C 109.5 . . ?
H28B C28 H28C 109.5 . . ?
C22 C23 C27 120.6(6) . . ?
C24 C23 C22 117.8(6) . . ?
C24 C23 C27 121.6(6) . . ?
C35 C36 C37 117.6(4) . . ?
C35 C36 C64 121.9(5) . . ?
C37 C36 C64 120.5(5) . . ?
C30 C13 C14 118.6(6) . . ?
C12 C13 C30 118.2(6) . . ?
C12 C13 C14 123.2(6) . . ?
N1 C1 C2 116.8(5) . . ?
N1 C1 C11 120.6(6) . . ?
C11 C1 C2 122.6(6) . . ?
C20 C25 C26 120.4(6) . . ?
C24 C25 C20 119.8(5) . . ?
C24 C25 C26 119.8(5) . . ?
C50 C51 H51 118.6 . . ?
C50 C51 C52 122.8(5) . . ?
C52 C51 H51 118.6 . . ?
C71 C76 C77 123.2(5) . . ?
C75 C76 C71 118.9(5) . . ?
C75 C76 C77 118.0(5) . . ?
C48 C49 H49 119.1 . . ?
C50 C49 C48 121.8(5) . . ?
C50 C49 H49 119.1 . . ?
C76 C77 H77A 109.5 . . ?
C76 C77 H77B 109.5 . . ?
C76 C77 H77C 109.5 . . ?
H77A C77 H77B 109.5 . . ?
H77A C77 H77C 109.5 . . ?
H77B C77 H77C 109.5 . . ?
C47 C52 C51 118.0(5) . . ?
C47 C52 C53 122.6(5) . . ?
C51 C52 C53 119.4(5) . . ?
C72 C73 H73 119.0 . . ?
C74 C73 C72 122.0(5) . . ?
C74 C73 H73 119.0 . . ?
C3 C4 H4 118.8 . . ?
C3 C4 C5 122.5(6) . . ?
C5 C4 H4 118.8 . . ?
C3 C2 C1 120.7(5) . . ?
C3 C2 C7 120.2(6) . . ?
C7 C2 C1 119.1(5) . . ?
C19 C18 H18 119.4 . . ?
C17 C18 C19 121.3(6) . . ?
C17 C18 H18 119.4 . . ?
C4 C3 C2 118.2(6) . . ?
C4 C3 C10 120.2(6) . . ?
C2 C3 C10 121.5(6) . . ?
C23 C24 C25 122.0(6) . . ?
C23 C24 H24 119.0 . . ?
C25 C24 H24 119.0 . . ?
H60A C60 H60B 109.5 . . ?
H60A C60 H60C 109.5 . . ?
H60B C60 H60C 109.5 . . ?
C59 C60 H60A 109.5 . . ?
C59 C60 H60B 109.5 . . ?
C59 C60 H60C 109.5 . . ?
C36 C64 C65 108.9(5) . . ?
C36 C64 C70 111.9(5) . . ?
C36 C64 C67 106.5(9) . . ?
C36 C64 C66 109.7(9) . . ?
C68 C64 C36 111.6(5) . . ?
C68 C64 C65 108.9(6) . . ?
C68 C64 C70 110.8(6) . . ?
C70 C64 C65 104.3(6) . . ?
C67 C64 C66 100.7(15) . . ?
C69 C64 C36 112.0(9) . . ?
C69 C64 C67 108.1(16) . . ?
C69 C64 C66 118.6(15) . . ?
C73 C74 C78 120.8(6) . . ?
C75 C74 C73 118.1(5) . . ?
C75 C74 C78 121.1(6) . . ?
C57 C59 C60 112.6(5) . . ?
C57 C59 C62 109.5(5) . . ?
C57 C59 C61 108.7(5) . . ?
C60 C59 C62 108.0(5) . . ?
C60 C59 C61 107.5(6) . . ?
C61 C59 C62 110.5(6) . . ?
C72 C79 H79A 109.5 . . ?
C72 C79 H79B 109.5 . . ?
C72 C79 H79C 109.5 . . ?
H79A C79 H79B 109.5 . . ?
H79A C79 H79C 109.5 . . ?
H79B C79 H79C 109.5 . . ?
C18 C17 H17 120.7 . . ?
C18 C17 C16 118.7(6) . . ?
C16 C17 H17 120.7 . . ?
C29 C16 C15 119.7(6) . . ?
C17 C16 C29 117.7(5) . . ?
C17 C16 C15 122.6(6) . . ?
C13 C12 H12 120.4 . . ?
C11 C12 C13 119.3(6) . . ?
C11 C12 H12 120.4 . . ?
C76 C75 H75 118.7 . . ?
C74 C75 C76 122.5(6) . . ?
C74 C75 H75 118.7 . . ?
C4 C5 C9 121.9(6) . . ?
C6 C5 C4 117.3(6) . . ?
C6 C5 C9 120.7(6) . . ?
C13 C14 H14 119.4 . . ?
C15 C14 C13 121.2(6) . . ?
C15 C14 H14 119.4 . . ?
C48 C55 H55A 109.5 . . ?
C48 C55 H55B 109.5 . . ?
C48 C55 H55C 109.5 . . ?
H55A C55 H55B 109.5 . . ?
H55A C55 H55C 109.5 . . ?
H55B C55 H55C 109.5 . . ?
C5 C6 H6 118.5 . . ?
C5 C6 C7 123.0(6) . . ?
C7 C6 H6 118.5 . . ?
C1 C11 H11 119.8 . . ?
C12 C11 C1 120.3(6) . . ?
C12 C11 H11 119.8 . . ?
C16 C15 H15 119.7 . . ?
C14 C15 C16 120.7(6) . . ?
C14 C15 H15 119.7 . . ?
C50 C54 H54A 109.5 . . ?
C50 C54 H54B 109.5 . . ?
C50 C54 H54C 109.5 . . ?
H54A C54 H54B 109.5 . . ?
H54A C54 H54C 109.5 . . ?
H54B C54 H54C 109.5 . . ?
C3 C10 H10A 109.5 . . ?
C3 C10 H10B 109.5 . . ?
C3 C10 H10C 109.5 . . ?
H10A C10 H10B 109.5 . . ?
H10A C10 H10C 109.5 . . ?
H10B C10 H10C 109.5 . . ?
C52 C53 H53A 109.5 . . ?
C52 C53 H53B 109.5 . . ?
C52 C53 H53C 109.5 . . ?
H53A C53 H53B 109.5 . . ?
H53A C53 H53C 109.5 . . ?
H53B C53 H53C 109.5 . . ?
C23 C27 H27A 109.5 . . ?
C23 C27 H27B 109.5 . . ?
C23 C27 H27C 109.5 . . ?
H27A C27 H27B 109.5 . . ?
H27A C27 H27C 109.5 . . ?
H27B C27 H27C 109.5 . . ?
C2 C7 C8 120.8(6) . . ?
C6 C7 C2 118.7(6) . . ?
C6 C7 C8 120.4(6) . . ?
C25 C26 H26A 109.5 . . ?
C25 C26 H26B 109.5 . . ?
C25 C26 H26C 109.5 . . ?
H26A C26 H26B 109.5 . . ?
H26A C26 H26C 109.5 . . ?
H26B C26 H26C 109.5 . . ?
C5 C9 H9A 109.5 . . ?
C5 C9 H9B 109.5 . . ?
C5 C9 H9C 109.5 . . ?
H9A C9 H9B 109.5 . . ?
H9A C9 H9C 109.5 . . ?
H9B C9 H9C 109.5 . . ?
C59 C62 H62A 109.5 . . ?
C59 C62 H62B 109.5 . . ?
C59 C62 H62C 109.5 . . ?
H62A C62 H62B 109.5 . . ?
H62A C62 H62C 109.5 . . ?
H62B C62 H62C 109.5 . . ?
C74 C78 H78A 109.5 . . ?
C74 C78 H78B 109.5 . . ?
C74 C78 H78C 109.5 . . ?
H78A C78 H78B 109.5 . . ?
H78A C78 H78C 109.5 . . ?
H78B C78 H78C 109.5 . . ?
C59 C61 H61A 109.5 . . ?
C59 C61 H61B 109.5 . . ?
C59 C61 H61C 109.5 . . ?
H61A C61 H61B 109.5 . . ?
H61A C61 H61C 109.5 . . ?
H61B C61 H61C 109.5 . . ?
C64 C65 H65A 109.8 . . ?
C64 C65 H65B 109.5 . . ?
C64 C65 H65C 109.1 . . ?
H65A C65 H65B 109.5 . . ?
H65A C65 H65C 109.5 . . ?
H65B C65 H65C 109.5 . . ?
C7 C8 H8A 109.5 . . ?
C7 C8 H8B 109.5 . . ?
C7 C8 H8C 109.5 . . ?
H8A C8 H8B 109.5 . . ?
H8A C8 H8C 109.5 . . ?
H8B C8 H8C 109.5 . . ?
C64 C68 H68A 108.0 . . ?
C64 C68 H68B 112.0 . . ?
C64 C68 H68C 108.4 . . ?
H68A C68 H68B 109.5 . . ?
H68A C68 H68C 109.5 . . ?
H68B C68 H68C 109.5 . . ?
C64 C70 H70A 109.7 . . ?
C64 C70 H70B 109.3 . . ?
C64 C70 H70C 109.4 . . ?
H70A C70 H70B 109.5 . . ?
H70A C70 H70C 109.5 . . ?
H70B C70 H70C 109.4 . . ?
C64 C67 H67A 107.8 . . ?
C64 C67 H67B 110.5 . . ?
C64 C67 H67C 110.1 . . ?
H67A C67 H67B 109.5 . . ?
H67A C67 H67C 109.5 . . ?
H67B C67 H67C 109.5 . . ?
C64 C66 H66A 110.6 . . ?
C64 C66 H66B 108.8 . . ?
C64 C66 H66C 108.9 . . ?
H66A C66 H66B 109.5 . . ?
H66A C66 H66C 109.5 . . ?
H66B C66 H66C 109.5 . . ?
C64 C69 H69A 117.9 . . ?
C64 C69 H69B 112.3 . . ?
C64 C69 H69C 97.4 . . ?
H69A C69 H69B 109.4 . . ?
H69A C69 H69C 109.5 . . ?
H69B C69 H69C 109.5 . . ?
F1 B1 F4 109.8(12) . . ?
F1 B1 F8 88.9(11) . . ?
F6 B1 F1 111.5(12) . . ?
F6 B1 F4 109.3(11) . . ?
F6 B1 F8 122.7(11) . . ?
F8 B1 F4 112.7(12) . . ?
F5 B2 F2 105.8(12) . . ?
F5 B2 F7 104.6(10) . . ?
F3 B2 F2 103.6(11) . . ?
F3 B2 F5 127.3(12) . . ?
F3 B2 F7 110.3(12) . . ?
F7 B2 F2 102.7(10) . . ?

loop_
_geom_bond_atom_site_label_1
_geom_bond_atom_site_label_2
_geom_bond_distance
_geom_bond_site_symmetry_2
_geom_bond_publ_flag
Cu1 N2 2.090(4) . ?
Cu1 N1 2.082(4) . ?
Cu1 C31 1.937(6) . ?
Cu1 C32 1.873(6) . ?
N3 C33 1.394(5) . ?
N3 C31 1.164(6) . ?
N2 C29 1.361(6) . ?
N2 C19 1.332(7) . ?
N4 C45 1.407(6) . ?
N4 C32 1.176(7) . ?
N1 C30 1.377(7) . ?
N1 C1 1.324(7) . ?
C33 C34 1.392(7) . ?
C33 C38 1.404(7) . ?
C34 C35 1.400(6) . ?
C34 C71 1.493(7) . ?
C38 C39 1.478(7) . ?
C38 C37 1.395(6) . ?
C46 C45 1.403(7) . ?
C46 C47 1.509(6) . ?
C46 C56 1.375(7) . ?
C45 C44 1.399(6) . ?
C21 C20 1.403(7) . ?
C21 C22 1.398(8) . ?
C21 C28 1.515(7) . ?
C30 C29 1.430(8) . ?
C30 C13 1.393(7) . ?
C35 H35 0.9500 . ?
C35 C36 1.394(7) . ?
C71 C72 1.412(7) . ?
C71 C76 1.400(7) . ?
C39 C40 1.403(7) . ?
C39 C63 1.412(7) . ?
C44 C58 1.394(7) . ?
C44 C43 1.494(7) . ?
C47 C48 1.391(7) . ?
C47 C52 1.392(7) . ?
C29 C16 1.411(7) . ?
C19 C20 1.490(8) . ?
C19 C18 1.410(7) . ?
C20 C25 1.398(7) . ?
C48 C49 1.411(7) . ?
C48 C55 1.496(7) . ?
C58 H58 0.9500 . ?
C58 C57 1.385(7) . ?
C56 H56 0.9500 . ?
C56 C57 1.410(7) . ?
C43 C42 1.401(7) . ?
C43 C63 1.396(7) . ?
C57 C59 1.513(7) . ?
C40 H40 0.9500 . ?
C40 C41 1.377(8) . ?
C22 H22 0.9500 . ?
C22 C23 1.392(8) . ?
C72 C73 1.386(7) . ?
C72 C79 1.511(8) . ?
C50 C51 1.378(7) . ?
C50 C49 1.382(7) . ?
C50 C54 1.501(7) . ?
C41 H41 0.9500 . ?
C41 C42 1.378(7) . ?
C37 H37 0.9500 . ?
C37 C36 1.402(7) . ?
C42 H42 0.9500 . ?
C63 H63 0.9500 . ?
C28 H28A 0.9800 . ?
C28 H28B 0.9800 . ?
C28 H28C 0.9800 . ?
C23 C24 1.386(8) . ?
C23 C27 1.502(8) . ?
C36 C64 1.517(6) . ?
C13 C12 1.392(9) . ?
C13 C14 1.446(9) . ?
C1 C2 1.487(8) . ?
C1 C11 1.418(8) . ?
C25 C24 1.389(8) . ?
C25 C26 1.518(8) . ?
C51 H51 0.9500 . ?
C51 C52 1.401(7) . ?
C76 C77 1.506(8) . ?
C76 C75 1.389(8) . ?
C49 H49 0.9500 . ?
C77 H77A 0.9800 . ?
C77 H77B 0.9800 . ?
C77 H77C 0.9800 . ?
C52 C53 1.488(8) . ?
C73 H73 0.9500 . ?
C73 C74 1.381(8) . ?
C4 H4 0.9500 . ?
C4 C3 1.389(9) . ?
C4 C5 1.393(8) . ?
C2 C3 1.392(8) . ?
C2 C7 1.399(8) . ?
C18 H18 0.9500 . ?
C18 C17 1.353(8) . ?
C3 C10 1.516(8) . ?
C24 H24 0.9500 . ?
C60 H60A 0.9800 . ?
C60 H60B 0.9800 . ?
C60 H60C 0.9800 . ?
C60 C59 1.518(8) . ?
C64 C65 1.555(9) . ?
C64 C68 1.506(9) . ?
C64 C70 1.549(9) . ?
C64 C67 1.550(14) . ?
C64 C66 1.553(14) . ?
C64 C69 1.508(14) . ?
C74 C75 1.378(8) . ?
C74 C78 1.510(8) . ?
C59 C62 1.531(9) . ?
C59 C61 1.520(8) . ?
C79 H79A 0.9800 . ?
C79 H79B 0.9800 . ?
C79 H79C 0.9800 . ?
C17 H17 0.9500 . ?
C17 C16 1.404(9) . ?
C16 C15 1.428(9) . ?
C12 H12 0.9500 . ?
C12 C11 1.371(9) . ?
C75 H75 0.9500 . ?
C5 C6 1.363(9) . ?
C5 C9 1.502(9) . ?
C14 H14 0.9500 . ?
C14 C15 1.348(9) . ?
C55 H55A 0.9800 . ?
C55 H55B 0.9800 . ?
C55 H55C 0.9800 . ?
C6 H6 0.9500 . ?
C6 C7 1.381(9) . ?
C11 H11 0.9500 . ?
C15 H15 0.9500 . ?
C54 H54A 0.9800 . ?
C54 H54B 0.9800 . ?
C54 H54C 0.9800 . ?
C10 H10A 0.9800 . ?
C10 H10B 0.9800 . ?
C10 H10C 0.9800 . ?
C53 H53A 0.9800 . ?
C53 H53B 0.9800 . ?
C53 H53C 0.9800 . ?
C27 H27A 0.9800 . ?
C27 H27B 0.9800 . ?
C27 H27C 0.9800 . ?
C7 C8 1.493(9) . ?
C26 H26A 0.9800 . ?
C26 H26B 0.9800 . ?
C26 H26C 0.9800 . ?
C9 H9A 0.9800 . ?
C9 H9B 0.9800 . ?
C9 H9C 0.9800 . ?
C62 H62A 0.9800 . ?
C62 H62B 0.9800 . ?
C62 H62C 0.9800 . ?
C78 H78A 0.9800 . ?
C78 H78B 0.9800 . ?
C78 H78C 0.9800 . ?
C61 H61A 0.9800 . ?
C61 H61B 0.9800 . ?
C61 H61C 0.9800 . ?
C65 H65A 0.9602 . ?
C65 H65B 0.9600 . ?
C65 H65C 0.9598 . ?
C8 H8A 0.9800 . ?
C8 H8B 0.9800 . ?
C8 H8C 0.9800 . ?
C68 H68A 0.9601 . ?
C68 H68B 0.9604 . ?
C68 H68C 0.9599 . ?
C70 H70A 0.9597 . ?
C70 H70B 0.9601 . ?
C70 H70C 0.9605 . ?
C67 H67A 0.9601 . ?
C67 H67B 0.9600 . ?
C67 H67C 0.9597 . ?
C66 H66A 0.9598 . ?
C66 H66B 0.9595 . ?
C66 H66C 0.9602 . ?
C69 H69A 0.9604 . ?
C69 H69B 0.9601 . ?
C69 H69C 0.9599 . ?
F1 B1 1.320(13) . ?
F4 B1 1.406(11) . ?
B1 F6 1.286(12) . ?
B1 F8 1.359(12) . ?
B2 F2 1.427(12) . ?
B2 F5 1.358(11) . ?
B2 F3 1.321(11) . ?
B2 F7 1.412(11) . ?

loop_
_geom_torsion_atom_site_label_1
_geom_torsion_atom_site_label_2
_geom_torsion_atom_site_label_3
_geom_torsion_atom_site_label_4
_geom_torsion
_geom_torsion_site_symmetry_1
_geom_torsion_site_symmetry_2
_geom_torsion_site_symmetry_3
_geom_torsion_site_symmetry_4
_geom_torsion_publ_flag
Cu1 N2 C29 C30 -15.9(5) . . . . ?
Cu1 N2 C29 C16 164.7(4) . . . . ?
Cu1 N2 C19 C20 20.2(7) . . . . ?
Cu1 N2 C19 C18 -160.5(4) . . . . ?
Cu1 N1 C30 C29 12.9(5) . . . . ?
Cu1 N1 C30 C13 -165.6(4) . . . . ?
Cu1 N1 C1 C2 -16.9(7) . . . . ?
Cu1 N1 C1 C11 164.4(4) . . . . ?
N3 C33 C34 C35 178.1(4) . . . . ?
N3 C33 C34 C71 -3.9(7) . . . . ?
N3 C33 C38 C39 0.5(8) . . . . ?
N3 C33 C38 C37 -178.4(5) . . . . ?
N2 Cu1 C32 N4 135.0(12) . . . . ?
N2 C29 C16 C17 -1.6(8) . . . . ?
N2 C29 C16 C15 -179.7(5) . . . . ?
N2 C19 C20 C21 68.2(7) . . . . ?
N2 C19 C20 C25 -118.7(6) . . . . ?
N2 C19 C18 C17 0.3(8) . . . . ?
N4 C45 C44 C58 -179.8(4) . . . . ?
N4 C45 C44 C43 1.9(8) . . . . ?
N1 Cu1 C32 N4 -107.2(13) . . . . ?
N1 C30 C29 N2 2.1(7) . . . . ?
N1 C30 C29 C16 -178.4(4) . . . . ?
N1 C30 C13 C12 -2.0(8) . . . . ?
N1 C30 C13 C14 178.2(5) . . . . ?
N1 C1 C2 C3 97.4(6) . . . . ?
N1 C1 C2 C7 -82.3(7) . . . . ?
N1 C1 C11 C12 -0.2(9) . . . . ?
C33 C34 C35 C36 0.5(8) . . . . ?
C33 C34 C71 C72 -112.8(6) . . . . ?
C33 C34 C71 C76 68.6(7) . . . . ?
C33 C38 C39 C40 -139.8(5) . . . . ?
C33 C38 C39 C63 44.1(8) . . . . ?
C33 C38 C37 C36 0.2(8) . . . . ?
C34 C33 C38 C39 178.9(5) . . . . ?
C34 C33 C38 C37 0.0(8) . . . . ?
C34 C35 C36 C37 -0.4(8) . . . . ?
C34 C35 C36 C64 180.0(5) . . . . ?
C34 C71 C72 C73 -178.4(5) . . . . ?
C34 C71 C72 C79 3.8(8) . . . . ?
C34 C71 C76 C77 0.7(8) . . . . ?
C34 C71 C76 C75 179.5(5) . . . . ?
C38 C33 C34 C35 -0.3(8) . . . . ?
C38 C33 C34 C71 177.7(5) . . . . ?
C38 C39 C40 C41 -174.6(5) . . . . ?
C38 C39 C63 C43 173.2(5) . . . . ?
C38 C37 C36 C35 0.0(8) . . . . ?
C38 C37 C36 C64 179.6(5) . . . . ?
C46 C45 C44 C58 1.3(7) . . . . ?
C46 C45 C44 C43 -177.0(5) . . . . ?
C46 C47 C48 C49 178.0(5) . . . . ?
C46 C47 C48 C55 -2.4(8) . . . . ?
C46 C47 C52 C51 -178.6(5) . . . . ?
C46 C47 C52 C53 1.0(9) . . . . ?
C46 C56 C57 C58 0.3(8) . . . . ?
C46 C56 C57 C59 179.0(5) . . . . ?
C45 C46 C47 C48 107.2(6) . . . . ?
C45 C46 C47 C52 -77.0(7) . . . . ?
C45 C46 C56 C57 -0.7(8) . . . . ?
C45 C44 C58 C57 -1.8(8) . . . . ?
C45 C44 C43 C42 132.2(6) . . . . ?
C45 C44 C43 C63 -53.1(8) . . . . ?
C21 C20 C25 C24 3.0(8) . . . . ?
C21 C20 C25 C26 -175.1(5) . . . . ?
C21 C22 C23 C24 2.4(8) . . . . ?
C21 C22 C23 C27 -178.7(5) . . . . ?
C30 N1 C1 C2 177.0(4) . . . . ?
C30 N1 C1 C11 -1.7(7) . . . . ?
C30 C29 C16 C17 179.0(5) . . . . ?
C30 C29 C16 C15 0.9(8) . . . . ?
C30 C13 C12 C11 0.0(8) . . . . ?
C30 C13 C14 C15 -0.5(8) . . . . ?
C35 C34 C71 C72 65.2(7) . . . . ?
C35 C34 C71 C76 -113.4(6) . . . . ?
C35 C36 C64 C65 113.2(7) . . . . ?
C35 C36 C64 C68 -126.5(7) . . . . ?
C35 C36 C64 C70 -1.6(8) . . . . ?
C35 C36 C64 C67 -52.7(13) . . . . ?
C35 C36 C64 C66 -160.8(13) . . . . ?
C35 C36 C64 C69 65.3(15) . . . . ?
C71 C34 C35 C36 -177.6(5) . . . . ?
C71 C72 C73 C74 -1.5(9) . . . . ?
C71 C76 C75 C74 -0.9(9) . . . . ?
C39 C38 C37 C36 -178.8(5) . . . . ?
C39 C40 C41 C42 0.6(8) . . . . ?
C31 Cu1 C32 N4 10.3(13) . . . . ?
C44 C58 C57 C56 1.0(8) . . . . ?
C44 C58 C57 C59 -177.7(5) . . . . ?
C44 C43 C42 C41 175.7(5) . . . . ?
C44 C43 C63 C39 -172.9(5) . . . . ?
C47 C46 C45 N4 2.3(7) . . . . ?
C47 C46 C45 C44 -178.8(5) . . . . ?
C47 C46 C56 C57 178.0(5) . . . . ?
C47 C48 C49 C50 -0.5(9) . . . . ?
C29 N2 C19 C20 -179.2(4) . . . . ?
C29 N2 C19 C18 0.1(7) . . . . ?
C29 C30 C13 C12 179.5(5) . . . . ?
C29 C30 C13 C14 -0.3(7) . . . . ?
C29 C16 C15 C14 -1.8(9) . . . . ?
C19 N2 C29 C30 180.0(4) . . . . ?
C19 N2 C29 C16 0.6(7) . . . . ?
C19 C20 C25 C24 -170.3(5) . . . . ?
C19 C20 C25 C26 11.6(8) . . . . ?
C19 C18 C17 C16 -1.3(9) . . . . ?
C20 C21 C22 C23 -1.0(8) . . . . ?
C20 C19 C18 C17 179.6(5) . . . . ?
C20 C25 C24 C23 -1.5(9) . . . . ?
C48 C47 C52 C51 -2.8(9) . . . . ?
C48 C47 C52 C53 176.7(6) . . . . ?
C58 C44 C43 C42 -46.1(7) . . . . ?
C58 C44 C43 C63 128.6(5) . . . . ?
C58 C57 C59 C60 -12.3(8) . . . . ?
C58 C57 C59 C62 -132.5(6) . . . . ?
C58 C57 C59 C61 106.6(7) . . . . ?
C56 C46 C45 N4 -179.0(5) . . . . ?
C56 C46 C45 C44 -0.2(8) . . . . ?
C56 C46 C47 C48 -71.5(7) . . . . ?
C56 C46 C47 C52 104.3(6) . . . . ?
C56 C57 C59 C60 169.1(5) . . . . ?
C56 C57 C59 C62 48.8(7) . . . . ?
C56 C57 C59 C61 -72.0(8) . . . . ?
C43 C44 C58 C57 176.7(5) . . . . ?
C40 C39 C63 C43 -2.9(7) . . . . ?
C40 C41 C42 C43 -1.9(9) . . . . ?
C22 C21 C20 C19 171.3(5) . . . . ?
C22 C21 C20 C25 -1.8(8) . . . . ?
C22 C23 C24 C25 -1.2(9) . . . . ?
C72 C71 C76 C77 -177.9(5) . . . . ?
C72 C71 C76 C75 0.9(8) . . . . ?
C72 C73 C74 C75 1.5(9) . . . . ?
C72 C73 C74 C78 -179.2(6) . . . . ?
C50 C51 C52 C47 1.8(9) . . . . ?
C50 C51 C52 C53 -177.8(6) . . . . ?
C37 C38 C39 C40 39.1(7) . . . . ?
C37 C38 C39 C63 -137.0(5) . . . . ?
C37 C36 C64 C65 -66.4(8) . . . . ?
C37 C36 C64 C68 53.9(8) . . . . ?
C37 C36 C64 C70 178.7(6) . . . . ?
C37 C36 C64 C67 127.7(12) . . . . ?
C37 C36 C64 C66 19.5(14) . . . . ?
C37 C36 C64 C69 -114.3(15) . . . . ?
C42 C43 C63 C39 1.7(8) . . . . ?
C63 C39 C40 C41 1.7(8) . . . . ?
C63 C43 C42 C41 0.7(8) . . . . ?
C28 C21 C20 C19 -8.5(8) . . . . ?
C28 C21 C20 C25 178.4(5) . . . . ?
C28 C21 C22 C23 178.9(5) . . . . ?
C13 C30 C29 N2 -179.3(4) . . . . ?
C13 C30 C29 C16 0.1(7) . . . . ?
C13 C12 C11 C1 1.1(9) . . . . ?
C13 C14 C15 C16 1.6(9) . . . . ?
C1 N1 C30 C29 -178.5(4) . . . . ?
C1 N1 C30 C13 2.9(7) . . . . ?
C1 C2 C3 C4 -175.0(5) . . . . ?
C1 C2 C3 C10 2.6(9) . . . . ?
C1 C2 C7 C6 176.4(6) . . . . ?
C1 C2 C7 C8 -1.2(10) . . . . ?
C51 C50 C49 C48 -0.6(9) . . . . ?
C76 C71 C72 C73 0.3(8) . . . . ?
C76 C71 C72 C79 -177.6(5) . . . . ?
C49 C50 C51 C52 -0.1(9) . . . . ?
C77 C76 C75 C74 177.9(6) . . . . ?
C52 C47 C48 C49 2.2(8) . . . . ?
C52 C47 C48 C55 -178.2(6) . . . . ?
C73 C74 C75 C76 -0.2(10) . . . . ?
C4 C5 C6 C7 2.6(10) . . . . ?
C2 C1 C11 C12 -178.9(5) . . . . ?
C18 C19 C20 C21 -111.1(6) . . . . ?
C18 C19 C20 C25 62.0(7) . . . . ?
C18 C17 C16 C29 1.9(8) . . . . ?
C18 C17 C16 C15 180.0(6) . . . . ?
C3 C4 C5 C6 -1.0(9) . . . . ?
C3 C4 C5 C9 175.4(6) . . . . ?
C3 C2 C7 C6 -3.3(10) . . . . ?
C3 C2 C7 C8 179.0(7) . . . . ?
C79 C72 C73 C74 176.4(6) . . . . ?
C17 C16 C15 C14 -179.8(6) . . . . ?
C12 C13 C14 C15 179.6(6) . . . . ?
C5 C4 C3 C2 -2.7(9) . . . . ?
C5 C4 C3 C10 179.7(5) . . . . ?
C5 C6 C7 C2 -0.5(11) . . . . ?
C5 C6 C7 C8 177.2(7) . . . . ?
C14 C13 C12 C11 179.8(6) . . . . ?
C55 C48 C49 C50 179.9(6) . . . . ?
C11 C1 C2 C3 -83.9(7) . . . . ?
C11 C1 C2 C7 96.4(7) . . . . ?
C54 C50 C51 C52 -179.6(6) . . . . ?
C54 C50 C49 C48 179.0(6) . . . . ?
C27 C23 C24 C25 180.0(6) . . . . ?
C7 C2 C3 C4 4.8(9) . . . . ?
C7 C2 C3 C10 -177.6(6) . . . . ?
C26 C25 C24 C23 176.6(6) . . . . ?
C9 C5 C6 C7 -173.8(6) . . . . ?
C78 C74 C75 C76 -179.6(6) . . . . ?

loop_
_smtbx_masks_void_nr
_smtbx_masks_void_average_x
_smtbx_masks_void_average_y
_smtbx_masks_void_average_z
_smtbx_masks_void_volume
_smtbx_masks_void_count_electrons
_smtbx_masks_void_content
1 0.000 0.000 0.500 236.0 63.8 '1.6 THF'
2 0.000 0.500 0.000 236.0 63.8 '1.6 THF'
3 0.345 0.257 0.856 19.9 0.5 ?
4 0.345 0.243 0.356 19.9 0.5 ?
5 0.500 0.500 0.500 21.2 0.0 ?
6 0.500 1.000 0.000 21.2 0.0 ?
7 0.479 0.750 0.021 7.2 0.0 ?
8 0.479 0.750 0.521 7.2 0.0 ?
9 0.521 0.250 0.479 7.2 0.0 ?
10 0.521 0.250 0.979 7.2 0.0 ?
11 0.655 0.743 0.144 19.9 0.6 ?
12 0.655 0.757 0.644 19.9 0.6 ?
